data_2020474
loop_
_publ_author_name
'Mac\'ias, Mario A.'
'Acosta, Lina M.'
'Sanabria, Carlos M.'
'Palma, Alirio'
'Roussel, Pascal'
'Gauthier, Gilles H.'
'Suescun, Leopoldo'

_publ_section_title
;
 Crystal structures of five new substituted tetrahydro-1-benzazepines with
 potential antiparasitic activity
;
_journal_issue 5
_journal_name_full 'Acta Crystallographica Section C'
_journal_page_first 363
_journal_page_last 372
_journal_paper_doi 10.1107/S2053229616004885
_journal_volume 72
_journal_year 2016
_chemical_formula_iupac 'C22 H21 N O'
_chemical_formula_moiety 'C22 H21 N O'
_chemical_formula_sum 'C22 H21 N O'
_chemical_formula_weight 315.40
_chemical_name_systematic
(2<i>SR</i>,4<i>RS</i>)-6,9-Dimethyl-2-(naphthalen-1-yl)-2,3,4,5-tetrahydro-1<i>H</i>-1,4-epoxy-1-benzazepine
_space_group_crystal_system orthorhombic
_space_group_IT_number 19
_space_group_name_Hall 'P 2ac 2ab'
_space_group_name_H-M_alt 'P 21 21 21'
_symmetry_space_group_name_Hall 'P 2ac 2ab'
_symmetry_space_group_name_H-M 'P 21 21 21'
_atom_sites_solution_hydrogens geom
_audit_creation_method SHELXL-2014
_cell_angle_alpha 90
_cell_angle_beta 90
_cell_angle_gamma 90
_cell_formula_units_Z 4
_cell_length_a 7.5541(3)
_cell_length_b 14.7914(5)
_cell_length_c 15.4049(5)
_cell_measurement_reflns_used 9810
_cell_measurement_temperature 298(2)
_cell_measurement_theta_max 23.572
_cell_measurement_theta_min 2.753
_cell_volume 1721.28(11)
_computing_cell_refinement
;
SAINT (Bruker, 2006)
;
_computing_data_collection
;
APEX2 (Bruker, 2006)
;
_computing_data_reduction
;
SAINT (Bruker, 2006)
;
_computing_molecular_graphics
;
Mercury (Macrae <i>et al.</i>,  2008)
;
_computing_publication_material
;
SHELXL2014 (Sheldrick, 2015)
;
_computing_structure_refinement
;
SHELXL-2014 (Sheldrick, 2008a, 2015b)
;
_computing_structure_solution
;
SIR92 (Altomare <i>et al.</i>,  1994)
;
_diffrn_ambient_temperature 298(2)
_diffrn_measured_fraction_theta_full 0.999
_diffrn_measured_fraction_theta_max 0.991
_diffrn_measurement_device_type 'Bruker Kappa APEXII'
_diffrn_measurement_method '\p and \w scans'
_diffrn_radiation_type MoK\a
_diffrn_radiation_wavelength 0.71073
_diffrn_reflns_av_R_equivalents 0.0409
_diffrn_reflns_limit_h_max 11
_diffrn_reflns_limit_h_min -11
_diffrn_reflns_limit_k_max 21
_diffrn_reflns_limit_k_min -21
_diffrn_reflns_limit_l_max 20
_diffrn_reflns_limit_l_min -21
_diffrn_reflns_number 69991
_diffrn_reflns_theta_full 25.242
_diffrn_reflns_theta_max 31.459
_diffrn_reflns_theta_min 2.644
_exptl_absorpt_coefficient_mu 0.074
_exptl_absorpt_correction_T_max 0.98
_exptl_absorpt_correction_T_min 0.86
_exptl_absorpt_correction_type multi-scan
_exptl_absorpt_process_details
;
(SADABS; Bruker, 2006)
;
_exptl_crystal_colour less
_exptl_crystal_density_diffrn 1.217
_exptl_crystal_description parallelipiped
_exptl_crystal_F_000 672
_exptl_crystal_size_max 0.514
_exptl_crystal_size_mid 0.320
_exptl_crystal_size_min 0.250
_refine_diff_density_max 0.174
_refine_diff_density_min -0.162
_refine_ls_abs_structure_details
;
Refined as an inversion twin
;
_refine_ls_abs_structure_Flack 0(2)
_refine_ls_extinction_method none
_refine_ls_goodness_of_fit_ref 1.029
_refine_ls_hydrogen_treatment constr
_refine_ls_matrix_type full
_refine_ls_number_parameters 220
_refine_ls_number_reflns 5630
_refine_ls_number_restraints 0
_refine_ls_restrained_S_all 1.029
_refine_ls_R_factor_all 0.0769
_refine_ls_R_factor_gt 0.0431
_refine_ls_shift/su_max 0.000
_refine_ls_shift/su_mean 0.000
_refine_ls_structure_factor_coef Fsqd
_refine_ls_weighting_details 'w=1/[\s^2^(Fo^2^)+(0.0474P)^2^+0.1943P] where P=(Fo^2^+2Fc^2^)/3'
_refine_ls_weighting_scheme calc
_refine_ls_wR_factor_gt 0.0954
_refine_ls_wR_factor_ref 0.1094
_reflns_number_gt 4013
_reflns_number_total 5630
_reflns_threshold_expression 'I > 2\s(I)'
_cod_data_source_file wq3111sup1.cif
_cod_data_source_block Compound_2
_cod_depositor_comments 'Adding full bibliography for 2020473--2020478.cif.'
_cod_database_code 2020474
_cod_database_fobs_code 2020474
_shelx_space_group_comment
;
The symmetry employed for this shelxl refinement is uniquely defined
by the following loop, which should always be used as a source of
symmetry information in preference to the above space-group names.
They are only intended as comments.
;
_shelxl_version_number 2.014

loop_
_space_group_symop_operation_xyz
'x, y, z'
'x+1/2, -y+1/2, -z'
'-x, y+1/2, -z+1/2'
'-x+1/2, -y, z+1/2'

loop_
_atom_site_type_symbol
_atom_site_label
_atom_site_fract_x
_atom_site_fract_y
_atom_site_fract_z
_atom_site_U_iso_or_equiv
_atom_site_adp_type
_atom_site_calc_flag
_atom_site_occupancy
N N1 0.9800(2) 0.52882(10) 0.31021(10) 0.0423(3) Uani d 1
O O1 0.9286(2) 0.43694(9) 0.33014(10) 0.0568(4) Uani d 1
C C2 0.9364(2) 0.57663(11) 0.39184(11) 0.0377(4) Uani d 1
H H2 0.9125 0.6403 0.3788 0.045 Uiso calc 1
C C3 0.7626(3) 0.53080(15) 0.42245(13) 0.0485(4) Uani d 1
H H3A 0.7685 0.5151 0.4835 0.058 Uiso calc 1
H H3B 0.6614 0.5699 0.4129 0.058 Uiso calc 1
C C4 0.7519(3) 0.44603(14) 0.36570(14) 0.0577(5) Uani d 1
H H4 0.7213 0.3931 0.4009 0.069 Uiso calc 1
C C5 0.6282(3) 0.45441(15) 0.28903(15) 0.0612(6) Uani d 1
H H5A 0.6195 0.3968 0.2592 0.073 Uiso calc 1
H H5B 0.5109 0.4713 0.3089 0.073 Uiso calc 1
C C6 0.5982(3) 0.55849(14) 0.15960(12) 0.0501(5) Uani d 1
H H6 0.4869 0.5341 0.1488 0.060 Uiso calc 1
C C7 0.6613(3) 0.62674(14) 0.10782(13) 0.0509(5) Uani d 1
H H7 0.5918 0.6478 0.0623 0.061 Uiso calc 1
C C8 0.8273(3) 0.66520(12) 0.12205(12) 0.0461(4) Uani d 1
C C9 0.9331(2) 0.63197(12) 0.18904(11) 0.0407(4) Uani d 1
C C20 1.0829(2) 0.57094(11) 0.45868(11) 0.0392(4) Uani d 1
C C21 1.2146(3) 0.50741(14) 0.45314(14) 0.0492(5) Uani d 1
H H21 1.2173 0.4679 0.4062 0.059 Uiso calc 1
C C22 1.3460(3) 0.50135(16) 0.51779(16) 0.0607(6) Uani d 1
H H22 1.4333 0.4572 0.5134 0.073 Uiso calc 1
C C23 1.3470(3) 0.55880(16) 0.58620(15) 0.0601(6) Uani d 1
H H23 1.4357 0.5541 0.6278 0.072 Uiso calc 1
C C24 1.2156(3) 0.62541(14) 0.59503(13) 0.0488(5) Uani d 1
C C25 1.2122(4) 0.68617(16) 0.66644(14) 0.0626(6) Uani d 1
H H25 1.2999 0.6821 0.7086 0.075 Uiso calc 1
C C26 1.0850(4) 0.74953(16) 0.67460(14) 0.0661(7) Uani d 1
H H26 1.0858 0.7886 0.7219 0.079 Uiso calc 1
C C27 0.9521(4) 0.75635(14) 0.61188(14) 0.0611(6) Uani d 1
H H27 0.8648 0.8003 0.6177 0.073 Uiso calc 1
C C28 0.9485(3) 0.69931(13) 0.54195(13) 0.0499(5) Uani d 1
H H28 0.8584 0.7046 0.5012 0.060 Uiso calc 1
C C82 0.8909(4) 0.74143(16) 0.06431(15) 0.0690(7) Uani d 1
H H82A 0.9963 0.7230 0.0344 0.104 Uiso calc 1
H H82B 0.9161 0.7936 0.0992 0.104 Uiso calc 1
H H82C 0.8005 0.7560 0.0228 0.104 Uiso calc 1
C C92 1.1147(3) 0.67050(16) 0.20596(15) 0.0568(5) Uani d 1
H H92A 1.1760 0.6781 0.1519 0.085 Uiso calc 1
H H92B 1.1801 0.6299 0.2425 0.085 Uiso calc 1
H H92C 1.1034 0.7280 0.2343 0.085 Uiso calc 1
C C29 1.0806(2) 0.63220(12) 0.53094(11) 0.0410(4) Uani d 1
C C5A 0.6987(3) 0.52552(12) 0.22777(12) 0.0443(4) Uani d 1
C C9A 0.8675(2) 0.56170(11) 0.24071(11) 0.0384(4) Uani d 1

loop_
_atom_site_aniso_label
_atom_site_aniso_U_11
_atom_site_aniso_U_22
_atom_site_aniso_U_33
_atom_site_aniso_U_12
_atom_site_aniso_U_13
_atom_site_aniso_U_23
N1 0.0461(8) 0.0365(7) 0.0444(8) 0.0033(6) 0.0020(7) -0.0003(6)
O1 0.0657(9) 0.0355(6) 0.0692(9) 0.0050(7) -0.0012(8) 0.0036(6)
C2 0.0380(8) 0.0373(8) 0.0380(8) 0.0039(7) 0.0012(7) 0.0031(7)
C3 0.0395(9) 0.0625(11) 0.0435(10) -0.0025(8) -0.0005(8) 0.0102(9)
C4 0.0630(13) 0.0467(11) 0.0633(13) -0.0132(10) -0.0025(10) 0.0147(10)
C5 0.0634(13) 0.0558(12) 0.0645(13) -0.0229(10) -0.0061(11) 0.0019(10)
C6 0.0475(11) 0.0545(10) 0.0484(10) -0.0077(9) -0.0069(9) -0.0148(9)
C7 0.0582(12) 0.0535(10) 0.0410(10) 0.0029(10) -0.0102(9) -0.0068(9)
C8 0.0582(12) 0.0444(9) 0.0356(9) 0.0014(8) 0.0018(8) -0.0049(8)
C9 0.0433(9) 0.0424(8) 0.0363(8) -0.0003(8) 0.0039(7) -0.0072(7)
C20 0.0353(8) 0.0385(8) 0.0439(9) -0.0005(7) 0.0010(7) 0.0107(7)
C21 0.0407(10) 0.0476(10) 0.0593(11) 0.0042(8) 0.0019(9) 0.0096(9)
C22 0.0370(10) 0.0629(13) 0.0823(16) 0.0086(9) -0.0019(10) 0.0257(12)
C23 0.0427(11) 0.0694(13) 0.0682(13) -0.0091(10) -0.0185(10) 0.0267(12)
C24 0.0458(10) 0.0515(10) 0.0492(10) -0.0164(9) -0.0089(9) 0.0194(9)
C25 0.0709(15) 0.0672(14) 0.0496(11) -0.0296(13) -0.0192(11) 0.0122(10)
C26 0.0900(18) 0.0605(13) 0.0477(11) -0.0238(14) -0.0030(12) -0.0040(10)
C27 0.0774(16) 0.0526(11) 0.0533(11) -0.0014(11) 0.0038(11) -0.0043(10)
C28 0.0568(12) 0.0472(10) 0.0458(10) 0.0028(9) -0.0060(9) 0.0012(8)
C82 0.0864(18) 0.0655(13) 0.0552(12) -0.0094(13) -0.0058(12) 0.0149(11)
C92 0.0458(11) 0.0675(13) 0.0572(12) -0.0125(10) 0.0024(10) 0.0045(10)
C29 0.0425(9) 0.0407(8) 0.0397(9) -0.0071(8) -0.0034(8) 0.0108(7)
C5A 0.0483(10) 0.0402(8) 0.0443(9) -0.0050(8) -0.0008(8) -0.0082(7)
C9A 0.0422(9) 0.0359(7) 0.0371(8) 0.0034(7) 0.0023(7) -0.0085(7)

loop_
_atom_type_symbol
_atom_type_description
_atom_type_scat_dispersion_real
_atom_type_scat_dispersion_imag
_atom_type_scat_source
C C 0.0033 0.0016 'International Tables Vol C Tables 4.2.6.8 and 6.1.1.4'
H H 0.0000 0.0000 'International Tables Vol C Tables 4.2.6.8 and 6.1.1.4'
N N 0.0061 0.0033 'International Tables Vol C Tables 4.2.6.8 and 6.1.1.4'
O O 0.0106 0.0060 'International Tables Vol C Tables 4.2.6.8 and 6.1.1.4'

loop_
_geom_angle_atom_site_label_1
_geom_angle_atom_site_label_2
_geom_angle_atom_site_label_3
_geom_angle
O1 N1 C9A 108.33(14)
O1 N1 C2 102.06(13)
C9A N1 C2 109.66(13)
N1 O1 C4 103.89(14)
N1 C2 C20 112.86(14)
N1 C2 C3 103.77(14)
C20 C2 C3 112.82(14)
C4 C3 C2 103.24(16)
O1 C4 C5 106.37(18)
O1 C4 C3 104.08(16)
C5 C4 C3 114.32(18)
C5A C5 C4 109.11(17)
C7 C6 C5A 120.65(19)
C6 C7 C8 121.40(19)
C9 C8 C7 119.21(18)
C9 C8 C82 121.02(19)
C7 C8 C82 119.77(19)
C8 C9 C9A 118.63(17)
C8 C9 C92 121.06(17)
C9A C9 C92 120.31(17)
C21 C20 C29 119.30(17)
C21 C20 C2 121.75(17)
C29 C20 C2 118.92(15)
C20 C21 C22 120.7(2)
C23 C22 C21 121.0(2)
C22 C23 C24 120.77(19)
C23 C24 C25 122.1(2)
C23 C24 C29 119.2(2)
C25 C24 C29 118.6(2)
C26 C25 C24 121.7(2)
C25 C26 C27 119.9(2)
C28 C27 C26 120.9(2)
C27 C28 C29 120.8(2)
C28 C29 C24 118.09(18)
C28 C29 C20 122.90(16)
C24 C29 C20 119.01(18)
C6 C5A C9A 118.28(18)
C6 C5A C5 121.72(18)
C9A C5A C5 119.97(18)
C5A C9A C9 121.78(17)
C5A C9A N1 120.77(16)
C9 C9A N1 117.44(16)

loop_
_geom_bond_atom_site_label_1
_geom_bond_atom_site_label_2
_geom_bond_distance
N1 O1 1.446(2)
N1 C9A 1.451(2)
N1 C2 1.480(2)
O1 C4 1.450(3)
C2 C20 1.514(2)
C2 C3 1.551(3)
C3 C4 1.531(3)
C4 C5 1.511(3)
C5 C5A 1.510(3)
C6 C7 1.372(3)
C6 C5A 1.384(3)
C7 C8 1.395(3)
C8 C9 1.395(3)
C8 C82 1.514(3)
C9 C9A 1.400(2)
C9 C92 1.508(3)
C20 C21 1.371(3)
C20 C29 1.435(3)
C21 C22 1.409(3)
C22 C23 1.354(3)
C23 C24 1.405(3)
C24 C25 1.421(3)
C24 C29 1.423(3)
C25 C26 1.348(4)
C26 C27 1.397(4)
C27 C28 1.369(3)
C28 C29 1.418(3)
C5A C9A 1.397(3)

loop_
_geom_hbond_atom_site_label_D
_geom_hbond_atom_site_label_H
_geom_hbond_atom_site_label_A
_geom_hbond_site_symmetry_A
_geom_hbond_distance_DH
_geom_hbond_distance_HA
_geom_hbond_distance_DA
_geom_hbond_angle_DHA
C82 H82 O1 3_755 0.959 2.66 3.587(3) 164

loop_
_geom_torsion_atom_site_label_1
_geom_torsion_atom_site_label_2
_geom_torsion_atom_site_label_3
_geom_torsion_atom_site_label_4
_geom_torsion
C9A N1 O1 C4 -66.50(17)
C2 N1 O1 C4 49.16(17)
O1 N1 C2 C20 84.80(17)
C9A N1 C2 C20 -160.50(14)
O1 N1 C2 C3 -37.66(16)
C9A N1 C2 C3 77.04(16)
N1 C2 C3 C4 13.45(17)
C20 C2 C3 C4 -109.03(17)
N1 O1 C4 C5 81.05(18)
N1 O1 C4 C3 -40.02(18)
C2 C3 C4 O1 15.50(18)
C2 C3 C4 C5 -100.11(19)
O1 C4 C5 C5A -49.5(2)
C3 C4 C5 C5A 64.8(2)
C5A C6 C7 C8 -0.2(3)
C6 C7 C8 C9 1.6(3)
C6 C7 C8 C82 -179.03(19)
C7 C8 C9 C9A -0.9(3)
C82 C8 C9 C9A 179.70(18)
C7 C8 C9 C92 179.07(18)
C82 C8 C9 C92 -0.3(3)
N1 C2 C20 C21 -17.7(2)
C3 C2 C20 C21 99.5(2)
N1 C2 C20 C29 164.02(15)
C3 C2 C20 C29 -78.74(19)
C29 C20 C21 C22 0.6(3)
C2 C20 C21 C22 -177.71(17)
C20 C21 C22 C23 -1.0(3)
C21 C22 C23 C24 0.7(3)
C22 C23 C24 C25 179.44(19)
C22 C23 C24 C29 -0.1(3)
C23 C24 C25 C26 -179.6(2)
C29 C24 C25 C26 -0.1(3)
C24 C25 C26 C27 0.2(3)
C25 C26 C27 C28 0.1(3)
C26 C27 C28 C29 -0.5(3)
C27 C28 C29 C24 0.6(3)
C27 C28 C29 C20 -179.87(18)
C23 C24 C29 C28 179.27(18)
C25 C24 C29 C28 -0.3(2)
C23 C24 C29 C20 -0.3(2)
C25 C24 C29 C20 -179.85(17)
C21 C20 C29 C28 -179.47(18)
C2 C20 C29 C28 -1.2(3)
C21 C20 C29 C24 0.1(2)
C2 C20 C29 C24 178.37(15)
C7 C6 C5A C9A -1.9(3)
C7 C6 C5A C5 176.3(2)
C4 C5 C5A C6 -168.88(18)
C4 C5 C5A C9A 9.2(3)
C6 C5A C9A C9 2.5(3)
C5 C5A C9A C9 -175.63(17)
C6 C5A C9A N1 -178.99(16)
C5 C5A C9A N1 2.9(3)
C8 C9 C9A C5A -1.1(2)
C92 C9 C9A C5A 178.87(17)
C8 C9 C9A N1 -179.66(15)
C92 C9 C9A N1 0.3(2)
O1 N1 C9A C5A 25.6(2)
C2 N1 C9A C5A -84.97(19)
O1 N1 C9A C9 -155.80(14)
C2 N1 C9A C9 93.59(18)
